data_4349701
loop_
_publ_author_name
'Wright, Christopher M. R.'
'Williams, Thomas J.'
'Turner, Zo\"e R.'
'Buffet, Jean-Charles'
'O'Hare, Dermot'

_publ_section_title
;
 Selective ethylene oligomerisation using supported tungsten mono-imido
 catalysts
;
_journal_issue 6
_journal_name_full 'Inorganic Chemistry Frontiers'
_journal_page_first 1048
_journal_paper_doi 10.1039/C7QI00128B
_journal_volume 4
_journal_year 2017
_chemical_formula_moiety 'C13 H19 Cl4 N O W'
_chemical_formula_sum 'C13 H19 Cl4 N O W'
_chemical_formula_weight 530.94
_chemical_properties_physical ', Air-sensitive,Moisture-sensitive'
_space_group_crystal_system triclinic
_space_group_IT_number 2
_space_group_name_Hall '-P 1'
_space_group_name_H-M_alt 'P -1'
_atom_sites_solution_hydrogens geom
_audit_block_doi 10.5517/ccdc.csd.cc1mzdkk
_audit_creation_method SHELXL-2014
_audit_update_record
;
2016-11-23 deposited with the CCDC.
2017-05-10 downloaded from the CCDC.
;
_cell_angle_alpha 78.9400(10)
_cell_angle_beta 89.8440(10)
_cell_angle_gamma 63.8830(10)
_cell_formula_units_Z 2
_cell_length_a 7.83670(10)
_cell_length_b 8.7690(2)
_cell_length_c 14.2277(3)
_cell_measurement_reflns_used 3883
_cell_measurement_temperature 150(2)
_cell_measurement_theta_max 27
_cell_measurement_theta_min 5
_cell_volume 857.88(3)
_computing_cell_refinement 'DENZO/SCALEPACK (Otwinowski & Minor, 1997)'
_computing_data_collection 'COLLECT (Nonius, 2001).'
_computing_data_reduction 'DENZO/SCALEPACK (Otwinowski & Minor, 1997)'
_computing_molecular_graphics
;
ORTEP-III
Farrugia, L. J. J. Appl. Cryst. 1997, 30, 565.
;
_computing_structure_refinement 'SHELXL-2014 (Sheldrick, 2014)'
_computing_structure_solution
;
SIR-92
Altomare, A.; Cascarano, G.; Giacovazzo, C.; Guagliardi, A. 
J. Appl. Cryst. 1994, 27, 435.
;
_diffrn_ambient_temperature 150(2)
_diffrn_measured_fraction_theta_full 0.992
_diffrn_measured_fraction_theta_max 0.991
_diffrn_measurement_device Area
_diffrn_measurement_device_type 'Nonius KappaCCD'
_diffrn_measurement_method \w
_diffrn_radiation_monochromator graphite
_diffrn_radiation_type 'Mo K\a'
_diffrn_radiation_wavelength 0.71073
_diffrn_reflns_av_R_equivalents 0.0280
_diffrn_reflns_av_unetI/netI 0.0432
_diffrn_reflns_Laue_measured_fraction_full 0.992
_diffrn_reflns_Laue_measured_fraction_max 0.991
_diffrn_reflns_limit_h_max 10
_diffrn_reflns_limit_h_min -9
_diffrn_reflns_limit_k_max 11
_diffrn_reflns_limit_k_min -11
_diffrn_reflns_limit_l_max 18
_diffrn_reflns_limit_l_min -18
_diffrn_reflns_number 7214
_diffrn_reflns_point_group_measured_fraction_full 0.992
_diffrn_reflns_point_group_measured_fraction_max 0.991
_diffrn_reflns_theta_full 25.242
_diffrn_reflns_theta_max 27.540
_diffrn_reflns_theta_min 5.110
_exptl_absorpt_coefficient_mu 7.350
_exptl_absorpt_correction_T_max 1.000
_exptl_absorpt_correction_T_min 0.744
_exptl_absorpt_correction_type multi-scan
_exptl_absorpt_process_details 'DENZO/SCALEPACK (Otwinowski & Minor, 1997)'
_exptl_crystal_colour orange
_exptl_crystal_density_diffrn 2.055
_exptl_crystal_description block
_exptl_crystal_F_000 508
_exptl_crystal_recrystallization_method 'Re-crystallisation from solvent: hexane'
_exptl_crystal_size_max 0.400
_exptl_crystal_size_mid 0.200
_exptl_crystal_size_min 0.020
_refine_diff_density_max 1.707
_refine_diff_density_min -1.715
_refine_diff_density_rms 0.159
_refine_ls_extinction_method none
_refine_ls_goodness_of_fit_ref 1.077
_refine_ls_hydrogen_treatment constr
_refine_ls_matrix_type full
_refine_ls_number_parameters 184
_refine_ls_number_reflns 3936
_refine_ls_number_restraints 0
_refine_ls_restrained_S_all 1.077
_refine_ls_R_factor_all 0.0331
_refine_ls_R_factor_gt 0.0281
_refine_ls_shift/su_max 0.001
_refine_ls_shift/su_mean 0.000
_refine_ls_structure_factor_coef Fsqd
_refine_ls_weighting_details 'w=1/[\s^2^(Fo^2^)+(0.0333P)^2^+0.3802P] where P=(Fo^2^+2Fc^2^)/3'
_refine_ls_weighting_scheme calc
_refine_ls_wR_factor_gt 0.0657
_refine_ls_wR_factor_ref 0.0679
_reflns_Friedel_coverage 0.000
_reflns_number_gt 3594
_reflns_number_total 3936
_reflns_threshold_expression 'I > 2\s(I)'
_cod_data_source_file c7qi00128b2.cif
_cod_data_source_block 004CW15
_cod_database_code 4349701
_shelx_space_group_comment
;
The symmetry employed for this shelxl refinement is uniquely defined
by the following loop, which should always be used as a source of
symmetry information in preference to the above space-group names.
They are only intended as comments.
;
_shelx_estimated_absorpt_t_min 0.157
_shelx_estimated_absorpt_t_max 0.867
_shelxl_version_number 2014-3

loop_
_space_group_symop_operation_xyz
'x, y, z'
'-x, -y, -z'

loop_
_atom_site_label
_atom_site_type_symbol
_atom_site_fract_x
_atom_site_fract_y
_atom_site_fract_z
_atom_site_U_iso_or_equiv
_atom_site_adp_type
_atom_site_occupancy
_atom_site_site_symmetry_order
_atom_site_calc_flag
_atom_site_refinement_flags_posn
_atom_site_refinement_flags_adp
C1 C -0.0416(5) 0.4116(5) 0.3175(3) 0.0210(8) Uani 1 1 d . .
C2 C -0.1747(5) 0.3986(5) 0.3815(3) 0.0236(8) Uani 1 1 d . .
C3 C -0.2553(6) 0.5280(6) 0.4334(3) 0.0265(9) Uani 1 1 d . .
H3 H -0.3430 0.5207 0.4781 0.032 Uiso 1 1 calc R U
C4 C -0.2123(6) 0.6688(6) 0.4223(3) 0.0263(9) Uani 1 1 d . .
C5 C -0.0849(6) 0.6779(5) 0.3574(3) 0.0286(9) Uani 1 1 d . .
H5 H -0.0561 0.7739 0.3492 0.034 Uiso 1 1 calc R U
C6 C 0.0035(6) 0.5526(5) 0.3032(3) 0.0266(9) Uani 1 1 d . .
C7 C -0.2229(6) 0.2490(6) 0.3925(3) 0.0314(10) Uani 1 1 d . .
H7A H -0.3194 0.2625 0.4384 0.047 Uiso 1 1 calc R U
H7B H -0.1078 0.1401 0.4163 0.047 Uiso 1 1 calc R U
H7C H -0.2730 0.2467 0.3300 0.047 Uiso 1 1 calc R U
C8 C -0.3026(6) 0.8072(6) 0.4796(3) 0.0347(11) Uani 1 1 d . .
H8A H -0.2099 0.8469 0.4962 0.052 Uiso 1 1 calc R U
H8B H -0.3430 0.7596 0.5387 0.052 Uiso 1 1 calc R U
H8C H -0.4140 0.9054 0.4414 0.052 Uiso 1 1 calc R U
C9 C 0.1440(8) 0.5658(7) 0.2334(4) 0.0437(13) Uani 1 1 d . .
H9A H 0.1516 0.6750 0.2311 0.066 Uiso 1 1 calc R U
H9B H 0.1016 0.5632 0.1692 0.066 Uiso 1 1 calc R U
H9C H 0.2700 0.4677 0.2545 0.066 Uiso 1 1 calc R U
C10 C 0.2948(8) -0.1260(7) 0.0453(4) 0.0456(14) Uani 1 1 d . .
H10A H 0.3069 -0.0369 -0.0049 0.055 Uiso 1 1 calc R U
H10B H 0.1610 -0.1081 0.0403 0.055 Uiso 1 1 calc R U
C11 C 0.4256(7) -0.3022(7) 0.0318(4) 0.0443(13) Uani 1 1 d . .
H11A H 0.4945 -0.2949 -0.0260 0.053 Uiso 1 1 calc R U
H11B H 0.3534 -0.3681 0.0240 0.053 Uiso 1 1 calc R U
C12 C 0.5641(7) -0.3898(6) 0.1210(3) 0.0338(10) Uani 1 1 d . .
H12A H 0.5307 -0.4732 0.1644 0.041 Uiso 1 1 calc R U
H12B H 0.6962 -0.4524 0.1041 0.041 Uiso 1 1 calc R U
C13 C 0.5442(6) -0.2429(6) 0.1677(3) 0.0322(10) Uani 1 1 d . .
H13A H 0.5684 -0.2821 0.2385 0.039 Uiso 1 1 calc R U
H13B H 0.6344 -0.1963 0.1438 0.039 Uiso 1 1 calc R U
Cl1 Cl -0.07825(14) 0.05872(14) 0.17314(8) 0.0280(2) Uani 1 1 d . .
Cl2 Cl 0.12618(17) 0.28279(14) 0.05747(8) 0.0344(2) Uani 1 1 d . .
Cl3 Cl 0.47240(14) 0.10920(14) 0.23379(9) 0.0315(2) Uani 1 1 d . .
Cl4 Cl 0.25959(14) -0.11256(13) 0.34826(7) 0.0260(2) Uani 1 1 d . .
N1 N 0.0513(5) 0.2788(4) 0.2695(2) 0.0224(7) Uani 1 1 d . .
O1 O 0.3460(4) -0.1116(4) 0.1395(2) 0.0245(6) Uani 1 1 d . .
W1 W 0.17740(2) 0.11085(2) 0.21175(2) 0.01920(7) Uani 1 1 d . .

loop_
_atom_site_aniso_label
_atom_site_aniso_U_11
_atom_site_aniso_U_22
_atom_site_aniso_U_33
_atom_site_aniso_U_23
_atom_site_aniso_U_13
_atom_site_aniso_U_12
C1 0.0200(18) 0.0159(19) 0.022(2) -0.0037(15) 0.0010(15) -0.0037(16)
C2 0.0171(18) 0.024(2) 0.026(2) -0.0061(16) -0.0012(16) -0.0053(16)
C3 0.0196(18) 0.034(2) 0.023(2) -0.0093(17) 0.0011(16) -0.0076(17)
C4 0.025(2) 0.026(2) 0.027(2) -0.0113(17) -0.0009(17) -0.0077(18)
C5 0.026(2) 0.020(2) 0.039(3) -0.0094(18) -0.0011(18) -0.0095(18)
C6 0.0224(19) 0.020(2) 0.037(2) -0.0074(18) 0.0058(17) -0.0095(17)
C7 0.037(2) 0.031(2) 0.032(2) -0.0074(19) 0.0118(19) -0.019(2)
C8 0.031(2) 0.032(3) 0.037(3) -0.017(2) 0.000(2) -0.007(2)
C9 0.053(3) 0.035(3) 0.061(3) -0.021(2) 0.031(3) -0.031(3)
C10 0.056(3) 0.034(3) 0.029(3) -0.014(2) -0.014(2) -0.001(2)
C11 0.035(3) 0.048(3) 0.038(3) -0.024(2) 0.000(2) -0.001(2)
C12 0.034(2) 0.025(2) 0.034(3) -0.0115(19) 0.006(2) -0.0033(19)
C13 0.022(2) 0.029(2) 0.035(2) -0.0085(19) -0.0041(18) -0.0012(18)
Cl1 0.0228(5) 0.0314(6) 0.0319(6) -0.0094(4) -0.0019(4) -0.0129(4)
Cl2 0.0443(6) 0.0235(5) 0.0250(5) 0.0029(4) 0.0048(5) -0.0091(5)
Cl3 0.0231(5) 0.0324(6) 0.0452(7) -0.0128(5) 0.0063(4) -0.0161(4)
Cl4 0.0300(5) 0.0231(5) 0.0215(5) 0.0006(4) -0.0014(4) -0.0109(4)
N1 0.0205(16) 0.0204(17) 0.0272(19) -0.0032(14) 0.0026(14) -0.0107(14)
O1 0.0221(14) 0.0232(15) 0.0226(15) -0.0088(12) -0.0002(11) -0.0035(12)
W1 0.01922(10) 0.01627(10) 0.02133(11) -0.00416(7) 0.00202(7) -0.00718(7)

loop_
_atom_type_symbol
_atom_type_description
_atom_type_scat_dispersion_real
_atom_type_scat_dispersion_imag
_atom_type_scat_source
C C 0.0033 0.0016 'International Tables Vol C Tables 4.2.6.8 and 6.1.1.4'
H H 0.0000 0.0000 'International Tables Vol C Tables 4.2.6.8 and 6.1.1.4'
Cl Cl 0.1484 0.1585 'International Tables Vol C Tables 4.2.6.8 and 6.1.1.4'
N N 0.0061 0.0033 'International Tables Vol C Tables 4.2.6.8 and 6.1.1.4'
O O 0.0106 0.0060 'International Tables Vol C Tables 4.2.6.8 and 6.1.1.4'
W W -0.8490 6.8722 'International Tables Vol C Tables 4.2.6.8 and 6.1.1.4'

loop_
_citation_id
_citation_doi
_citation_year
1 10.1039/C7QI00128B 2017

loop_
_geom_angle_atom_site_label_1
_geom_angle_atom_site_label_2
_geom_angle_atom_site_label_3
_geom_angle
N1 C1 C6 119.1(4)
N1 C1 C2 118.7(4)
C6 C1 C2 122.2(4)
C3 C2 C1 117.1(4)
C3 C2 C7 122.3(4)
C1 C2 C7 120.6(4)
C2 C3 C4 122.4(4)
C2 C3 H3 118.8
C4 C3 H3 118.8
C5 C4 C3 118.3(4)
C5 C4 C8 120.6(4)
C3 C4 C8 121.1(4)
C4 C5 C6 122.8(4)
C4 C5 H5 118.6
C6 C5 H5 118.6
C5 C6 C1 117.1(4)
C5 C6 C9 121.4(4)
C1 C6 C9 121.5(4)
C2 C7 H7A 109.5
C2 C7 H7B 109.5
H7A C7 H7B 109.5
C2 C7 H7C 109.5
H7A C7 H7C 109.5
H7B C7 H7C 109.5
C4 C8 H8A 109.5
C4 C8 H8B 109.5
H8A C8 H8B 109.5
C4 C8 H8C 109.5
H8A C8 H8C 109.5
H8B C8 H8C 109.5
C6 C9 H9A 109.5
C6 C9 H9B 109.5
H9A C9 H9B 109.5
C6 C9 H9C 109.5
H9A C9 H9C 109.5
H9B C9 H9C 109.5
O1 C10 C11 107.8(4)
O1 C10 H10A 110.1
C11 C10 H10A 110.1
O1 C10 H10B 110.1
C11 C10 H10B 110.1
H10A C10 H10B 108.5
C10 C11 C12 106.3(4)
C10 C11 H11A 110.5
C12 C11 H11A 110.5
C10 C11 H11B 110.5
C12 C11 H11B 110.5
H11A C11 H11B 108.7
C13 C12 C11 104.5(4)
C13 C12 H12A 110.9
C11 C12 H12A 110.9
C13 C12 H12B 110.9
C11 C12 H12B 110.9
H12A C12 H12B 108.9
O1 C13 C12 104.2(3)
O1 C13 H13A 110.9
C12 C13 H13A 110.9
O1 C13 H13B 110.9
C12 C13 H13B 110.9
H13A C13 H13B 108.9
C1 N1 W1 177.4(3)
C10 O1 C13 106.9(3)
C10 O1 W1 125.4(2)
C13 O1 W1 126.2(2)
N1 W1 O1 178.75(12)
N1 W1 Cl3 96.44(11)
O1 W1 Cl3 82.93(8)
N1 W1 Cl1 96.76(11)
O1 W1 Cl1 83.86(8)
Cl3 W1 Cl1 166.78(4)
N1 W1 Cl2 96.80(12)
O1 W1 Cl2 84.29(8)
Cl3 W1 Cl2 90.19(4)
Cl1 W1 Cl2 88.76(4)
N1 W1 Cl4 95.97(12)
O1 W1 Cl4 82.95(8)
Cl3 W1 Cl4 89.81(4)
Cl1 W1 Cl4 88.31(4)
Cl2 W1 Cl4 167.14(4)

loop_
_geom_bond_atom_site_label_1
_geom_bond_atom_site_label_2
_geom_bond_distance
C1 N1 1.382(5)
C1 C6 1.408(6)
C1 C2 1.410(6)
C2 C3 1.385(6)
C2 C7 1.498(6)
C3 C4 1.398(6)
C3 H3 0.9500
C4 C5 1.377(6)
C4 C8 1.503(6)
C5 C6 1.391(6)
C5 H5 0.9500
C6 C9 1.508(6)
C7 H7A 0.9800
C7 H7B 0.9800
C7 H7C 0.9800
C8 H8A 0.9800
C8 H8B 0.9800
C8 H8C 0.9800
C9 H9A 0.9800
C9 H9B 0.9800
C9 H9C 0.9800
C10 O1 1.445(5)
C10 C11 1.481(6)
C10 H10A 0.9900
C10 H10B 0.9900
C11 C12 1.509(6)
C11 H11A 0.9900
C11 H11B 0.9900
C12 C13 1.508(6)
C12 H12A 0.9900
C12 H12B 0.9900
C13 O1 1.467(5)
C13 H13A 0.9900
C13 H13B 0.9900
Cl1 W1 2.3309(10)
Cl2 W1 2.3356(11)
Cl3 W1 2.3272(10)
Cl4 W1 2.3369(10)
N1 W1 1.732(3)
O1 W1 2.258(3)

loop_
_geom_torsion_atom_site_label_1
_geom_torsion_atom_site_label_2
_geom_torsion_atom_site_label_3
_geom_torsion_atom_site_label_4
_geom_torsion
N1 C1 C2 C3 175.6(3)
C6 C1 C2 C3 -2.5(6)
N1 C1 C2 C7 -3.7(6)
C6 C1 C2 C7 178.2(4)
C1 C2 C3 C4 1.5(6)
C7 C2 C3 C4 -179.2(4)
C2 C3 C4 C5 -0.1(6)
C2 C3 C4 C8 179.9(4)
C3 C4 C5 C6 -0.5(6)
C8 C4 C5 C6 179.5(4)
C4 C5 C6 C1 -0.4(6)
C4 C5 C6 C9 -179.4(4)
N1 C1 C6 C5 -176.2(4)
C2 C1 C6 C5 1.9(6)
N1 C1 C6 C9 2.8(6)
C2 C1 C6 C9 -179.1(4)
O1 C10 C11 C12 -2.6(6)
C10 C11 C12 C13 -16.7(6)
C11 C12 C13 O1 29.6(5)
C11 C10 O1 C13 21.8(6)
C11 C10 O1 W1 -171.3(3)
C12 C13 O1 C10 -32.0(5)
C12 C13 O1 W1 161.2(3)
